data_8100977
loop_
_publ_author_name
'Carrillo-Cabrera, Wilder'
'Curda, Jan'
'Peters, Karl'
'Paschen, Silke'
'Grin, Yuri'
'von Schnering, Hans Georg'

_publ_section_title
;
Crystal structure of the chiral clathrate, Na~2~Ba~4~Ge~25~
;
_journal_issue 2
_journal_name_full 'Zeitschrift f\"ur Kristallographie - New Crystal Structures'
_journal_page_first 183
_journal_page_last 184
_journal_volume 216
_journal_year 2001
_chemical_formula_structural 'Ba4 Na2 Ge25'
_chemical_formula_sum 'Ba4 Ge25 Na2'
_chemical_formula_weight 2410.09
_space_group_IT_number 213
_symmetry_cell_setting cubic
_symmetry_space_group_name_Hall 'P 4bd 2ab 3'
_symmetry_space_group_name_H-M 'P 41 3 2'
_cell_angle_alpha 90.00
_cell_angle_beta 90.00
_cell_angle_gamma 90.00
_cell_formula_units_Z 4
_cell_length_a 14.4703(2)
_cell_length_b 14.4703(2)
_cell_length_c 14.4703(2)
_cell_measurement_temperature 293(2)
_cell_volume 3029.93(7)
_diffrn_ambient_temperature 293(2)
_exptl_crystal_density_diffrn 5.283
_cod_database_code 8100977

loop_
_symmetry_equiv_pos_as_xyz
'x, y, z'
'-x+1/2, -y, z+1/2'
'-x, y+1/2, -z+1/2'
'x+1/2, -y+1/2, -z'
'z, x, y'
'z+1/2, -x+1/2, -y'
'-z+1/2, -x, y+1/2'
'-z, x+1/2, -y+1/2'
'y, z, x'
'-y, z+1/2, -x+1/2'
'y+1/2, -z+1/2, -x'
'-y+1/2, -z, x+1/2'
'y+3/4, x+1/4, -z+1/4'
'-y+3/4, -x+3/4, -z+3/4'
'y+1/4, -x+1/4, z+3/4'
'-y+1/4, x+3/4, z+1/4'
'x+3/4, z+1/4, -y+1/4'
'-x+1/4, z+3/4, y+1/4'
'-x+3/4, -z+3/4, -y+3/4'
'x+1/4, -z+1/4, y+3/4'
'z+3/4, y+1/4, -x+1/4'
'z+1/4, -y+1/4, x+3/4'
'-z+1/4, y+3/4, x+1/4'
'-z+3/4, -y+3/4, -x+3/4'

loop_
_atom_site_label
_atom_site_type_symbol
_atom_site_fract_x
_atom_site_fract_y
_atom_site_fract_z
_atom_site_U_iso_or_equiv
_atom_site_adp_type
_atom_site_occupancy
_atom_site_symmetry_multiplicity
_atom_site_Wyckoff_symbol
_atom_site_calc_flag
_atom_site_refinement_flags
_atom_site_disorder_assembly
_atom_site_disorder_group
Ba1 Ba 0.05870(7) 0.05870(7) 0.05870(7) 0.0171(4) Uani 1 8 c d S . .
Ba21 Ba 0.1250 0.1866(5) 0.4366(5) 0.0240(11) Uiso 0.175(13) 12 d d SP . .
Na21 Na 0.1250 0.1866(5) 0.4366(5) 0.0240(11) Uiso 0.35(3) 12 d d SP . .
Ba22 Ba 0.1534(18) 0.1887(10) 0.4376(10) 0.0240(11) Uiso 0.078(6) 24 e d P . .
Na22 Na 0.1534(18) 0.1887(10) 0.4376(10) 0.0240(11) Uiso 0.158(13) 24 e d P . .
Ba3 Ba 0.3750 0.3750 0.3750 0.0321(7) Uani 1 4 a d S . .
Ge1 Ge 0.29331(11) 0.95383(12) 0.74825(11) 0.0162(4) Uani 1 24 e d . . .
Ge2 Ge 0.92439(12) 0.92439(12) 0.92439(12) 0.0160(6) Uani 1 8 c d S . .
Ge3 Ge 0.21824(14) 0.21824(14) 0.21824(14) 0.0221(7) Uani 1 8 c d S . .
Ge4 Ge 0.1250 0.82753(12) 1.07753(12) 0.0163(5) Uani 1 12 d d S . .
Ge5 Ge 0.91113(12) 0.08378(12) 0.85358(12) 0.0172(4) Uani 1 24 e d . . .
Ge6 Ge 0.18363(12) 0.99090(11) 0.87323(12) 0.0165(4) Uani 1 24 e d . . .

loop_
_atom_site_aniso_label
_atom_site_aniso_U_11
_atom_site_aniso_U_22
_atom_site_aniso_U_33
_atom_site_aniso_U_23
_atom_site_aniso_U_13
_atom_site_aniso_U_12
Ba1 0.0171(4) 0.0171(4) 0.0171(4) 0.0004(4) 0.0004(4) 0.0004(4)
Ba3 0.0321(7) 0.0321(7) 0.0321(7) 0.0095(9) 0.0095(9) 0.0095(9)
Ge1 0.0165(8) 0.0175(8) 0.0147(8) -0.0016(7) 0.0011(7) -0.0001(8)
Ge2 0.0160(6) 0.0160(6) 0.0160(6) -0.0003(7) -0.0003(7) -0.0003(7)
Ge3 0.0221(7) 0.0221(7) 0.0221(7) -0.0013(8) -0.0013(8) -0.0013(8)
Ge4 0.0164(11) 0.0162(7) 0.0162(7) 0.0025(10) -0.0006(7) 0.0006(7)
Ge5 0.0172(8) 0.0198(8) 0.0146(7) -0.0016(7) -0.0013(7) -0.0018(7)
Ge6 0.0158(7) 0.0170(8) 0.0169(8) -0.0013(7) 0.0025(7) -0.0016(7)

loop_
_geom_bond_atom_site_label_1
_geom_bond_atom_site_label_2
_geom_bond_distance
_geom_bond_site_symmetry_2
_geom_bond_publ_flag
Ba1 Ge2 3.366(3) 1_444 ?
Ba1 Ge6 3.3814(17) 9_445 ?
Ba1 Ge6 3.3814(17) 5_454 ?
Ba1 Ge6 3.3814(17) 1_544 ?
Ba1 Ge1 3.485(2) 6_456 ?
Ba1 Ge1 3.485(2) 10_645 ?
Ba1 Ge1 3.485(2) 2_564 ?
Ba1 Ge4 3.4905(16) 9_445 ?
Ba1 Ge4 3.4905(16) 1_544 ?
Ba1 Ge4 3.4905(16) 5_454 ?
Ba1 Ge6 3.5435(18) 22_464 ?
Ba1 Ge6 3.5435(18) 17_446 ?
Ba21 Na22 0.41(3) 18_545 ?
Ba21 Ba22 0.41(3) 18_545 ?
Ba21 Ge5 3.277(7) 22_454 ?
Ba21 Ge5 3.277(7) 8_645 ?
Ba21 Ge3 3.466(6) 16_545 ?
Ba21 Ge3 3.466(6) . ?
Ba21 Ge1 3.599(10) 17_446 ?
Ba21 Ge1 3.599(10) 2_564 ?
Ba21 Ge6 3.624(3) 10_645 ?
Ba21 Ge6 3.624(3) 15_454 ?
Ba21 Ge1 3.628(5) 10_645 ?
Ba21 Ge1 3.628(5) 15_454 ?
Ba22 Na22 0.82(5) 18_545 ?
Ba22 Ba22 0.82(5) 18_545 ?
Ba22 Ge5 3.236(14) 8_645 ?
Ba22 Ge5 3.329(15) 22_454 ?
Ba22 Ge3 3.338(16) . ?
Ba22 Ge6 3.456(15) 15_454 ?
Ba22 Ge1 3.515(16) 2_564 ?
Ba22 Ge1 3.545(14) 15_454 ?
Ba22 Ge6 3.63(2) 2_564 ?
Ba22 Ge3 3.670(17) 16_545 ?
Ba22 Ge1 3.784(18) 17_446 ?
Ba22 Ge1 3.784(16) 10_645 ?
Ba3 Ge5 3.4014(18) 12_564 ?
Ba3 Ge5 3.4014(18) 8_645 ?
Ba3 Ge5 3.4014(18) 4_456 ?
Ba3 Ge5 3.4014(18) 21_456 ?
Ba3 Ge5 3.4014(18) 18_645 ?
Ba3 Ge5 3.4014(18) 15_564 ?
Ba3 Na22 4.29(2) 9 ?
Ba3 Ba22 4.29(2) 5 ?
Ba3 Ba22 4.29(2) 9 ?
Ba3 Na22 4.29(2) 5 ?
Ge1 Ge6 2.465(2) . ?
Ge1 Ge3 2.533(2) 2_565 ?
Ge1 Ge6 2.550(2) 15_464 ?
Ge1 Ge1 2.559(3) 19_566 ?
Ge1 Ba1 3.485(2) 2_565 ?
Ge1 Na22 3.515(16) 2_565 ?
Ge1 Ba22 3.515(16) 2_565 ?
Ge1 Na22 3.545(14) 16 ?
Ge1 Ba22 3.545(14) 16 ?
Ge1 Ba1 3.5529(19) 15_565 ?
Ge1 Ba21 3.599(10) 2_565 ?
Ge1 Ba21 3.628(5) 7_565 ?
Ge2 Ge2 2.476(6) 14_666 ?
Ge2 Ge5 2.531(2) 9_655 ?
Ge2 Ge5 2.531(2) 5_556 ?
Ge2 Ge5 2.531(2) 1_565 ?
Ge2 Ba1 3.366(3) 1_666 ?
Ge3 Ge1 2.533(2) 10_645 ?
Ge3 Ge1 2.533(2) 6_456 ?
Ge3 Ge1 2.533(2) 2_564 ?
Ge3 Na22 3.338(16) 9 ?
Ge3 Na22 3.338(16) 5 ?
Ge3 Ba22 3.338(16) 9 ?
Ge3 Ba22 3.338(16) 5 ?
Ge3 Na21 3.466(6) 9 ?
Ge4 Ge5 2.509(2) 16_545 ?
Ge4 Ge5 2.509(2) 9 ?
Ge4 Ge6 2.561(2) 16_655 ?
Ge4 Ge6 2.561(2) 9_456 ?
Ge4 Ba1 3.4905(16) 16_556 ?
Ge4 Ba1 3.4905(16) 1_566 ?
Ge4 Ba22 3.80(2) 17_456 ?
Ge4 Ba22 3.80(2) 2_565 ?
Ge5 Ge4 2.509(2) 5 ?
Ge5 Ge6 2.517(2) 5 ?
Ge5 Ge2 2.531(2) 1_545 ?
Ge5 Na22 3.236(14) 11_556 ?
Ge5 Ba22 3.236(14) 11_556 ?
Ge5 Ba21 3.277(7) 11_556 ?
Ge5 Na21 3.277(7) 11_556 ?
Ge5 Ba22 3.329(15) 22 ?
Ge5 Na22 3.329(15) 22 ?
Ge5 Ba3 3.4014(18) 4_556 ?
Ge5 Ba1 3.674(2) 1_656 ?
Ge5 Ba22 3.87(3) 6_556 ?
Ge6 Ge5 2.517(2) 9 ?
Ge6 Ge1 2.550(2) 16_655 ?
Ge6 Ge4 2.561(2) 5_465 ?
Ge6 Ba1 3.3814(17) 1_566 ?
Ge6 Na22 3.456(15) 16 ?
Ge6 Ba22 3.456(15) 16 ?
Ge6 Ba1 3.5435(18) 15_565 ?
Ge6 Ba21 3.624(3) 7_565 ?
Ge6 Ba22 3.63(2) 2_565 ?
Ge6 Ba22 3.818(17) 7_565 ?
Ge6 Ba21 3.887(7) 2_565 ?
